data_2011063
loop_
_publ_author_name
'Tatar, Leyla'
'G\"oka\(gac,  G\"uls\"un'
'\"Ulk\"u, Din\,cer'

_publ_section_title
;
 Diamminebis(2,4,6-tribromophenolato-<i>O</i>)copper(II)
;
_journal_issue 6
_journal_name_full 'Acta Crystallographica Section C'
_journal_page_first 668
_journal_page_last 669
_journal_paper_doi 10.1107/S0108270100003966
_journal_volume 56
_journal_year 2000
_chemical_formula_iupac '[Cu (C6 H2 Br3 O)2 (N H3)2]'
_chemical_formula_moiety '[Cu (C6 H2 Br3 O)2 (N H3)2]'
_chemical_formula_sum 'C12 H10 Br6 Cu N2 O2'
_chemical_formula_weight 757.2
_space_group_IT_number 14
_symmetry_cell_setting monoclinic
_symmetry_space_group_name_Hall '-P 2yn'
_symmetry_space_group_name_H-M 'P 1 21/n 1'
_atom_type_scat_source IntTabIV
_cell_angle_alpha 90.00
_cell_angle_beta 90.766(7)
_cell_angle_gamma 90.00
_cell_formula_units_Z 2
_cell_length_a 4.8249(5)
_cell_length_b 13.0267(16)
_cell_length_c 15.5518(11)
_cell_measurement_reflns_used 25
_cell_measurement_temperature 295
_cell_measurement_theta_max 42.94
_cell_measurement_theta_min 12.89
_cell_volume 977.38(17)
_computing_cell_refinement 'CAD-4 EXPRESS'
_computing_data_collection 'CAD-4 EXPRESS (Enraf-Nonius, 1993)'
_computing_data_reduction 'MolEN (Fair, 1990)'
_computing_molecular_graphics 'ORTEP-3 for Windows (Farrugia, 1997)'
_computing_publication_material 'MolEN and PLATON99 (Spek, 1990)'
_computing_structure_refinement MolEN
_computing_structure_solution MolEN
_diffrn_measurement_device 'Enraf-Nonius CAD-4'
_diffrn_measurement_method '\w/2\q scans'
_diffrn_radiation_type CuK\a
_diffrn_radiation_wavelength 1.54184
_diffrn_reflns_av_R_equivalents .030
_diffrn_reflns_limit_h_max 6
_diffrn_reflns_limit_h_min 0
_diffrn_reflns_limit_k_max 0
_diffrn_reflns_limit_k_min -16
_diffrn_reflns_limit_l_max 19
_diffrn_reflns_limit_l_min -19
_diffrn_reflns_number 2330
_diffrn_reflns_theta_max 74.3
_diffrn_standards_decay_% .049
_diffrn_standards_interval_time 120
_diffrn_standards_number 3
_exptl_absorpt_coefficient_mu 16.02
_exptl_absorpt_correction_T_max .301
_exptl_absorpt_correction_T_min .239
_exptl_absorpt_correction_type 'empirical via \y scans (Fair, 1990)'
_exptl_crystal_colour 'dark brown'
_exptl_crystal_density_diffrn 2.573
_exptl_crystal_density_meas ?
_exptl_crystal_description prismatic
_exptl_crystal_size_max .100
_exptl_crystal_size_mid .100
_exptl_crystal_size_min .075
_refine_diff_density_max .57
_refine_diff_density_min -1.25
_refine_ls_extinction_method none
_refine_ls_goodness_of_fit_ref 1.00
_refine_ls_hydrogen_treatment constr
_refine_ls_number_parameters 106
_refine_ls_number_reflns 1662
_refine_ls_R_factor_gt .045
_refine_ls_shift/su_max <0.001
_refine_ls_structure_factor_coef F
_refine_ls_weighting_details 'w = 1/[\s^2^(F) + (0.02*F)^2^ + 0.64]'
_refine_ls_weighting_scheme calc
_refine_ls_wR_factor_ref .057
_reflns_number_gt 1662
_reflns_number_total 1979
_reflns_observed_criterion I>2\s(I)
_cod_data_source_file sk1366.cif
_cod_data_source_block I
_cod_depositor_comments
;
The following automatic conversions were performed:
'_symmetry_cell_setting' value 'Monoclinic' changed to 'monoclinic'
according to '/home/saulius/struct/CIF-dictionaries/cif_core.dic'
dictionary named 'cif_core.dic' version 2.4.1 from 2010-06-29.

Automatic conversion script
Id: cif_fix_enum 1527 2010-12-29 10:47:43Z saulius 

The following automatic conversions were performed:

'_symmetry_cell_setting' value 'Monoclinic' changed to 'monoclinic'
according to /home/saulius/struct/CIF-dictionaries/cif_core.dic
dictionary named 'cif_core.dic' version 2.4.1 from 2010-06-29.

Automatic conversion script
Id: cif_fix_values 1715 2011-07-08 13:25:40Z adriana 

The following automatic conversions were performed:

'_exptl_crystal_density_meas' value 'not measured' was changed to '?'
- the value is perceived as not measured.

Automatic conversion script
Id: cif_fix_values 3008 2015-01-20 13:52:24Z robertas 

The following automatic conversions were performed:

'_refine_ls_weighting_scheme' value 'calc w = 1/[\s^2^(F) +
(0.02*F)^2^ + 0.64]' was changed to 'calc'. New tag
'_refine_ls_weighting_details' was created. The value of the new tag
was set to 'w = 1/[\s^2^(F) + (0.02*F)^2^ + 0.64]'.

Automatic conversion script
Id: cif_fix_values 3143 2015-03-26 13:38:13Z robertas 
;
_cod_original_cell_volume 977.40(10)
_cod_original_sg_symbol_Hall '-P 2yn '
_cod_original_sg_symbol_H-M 'P 21/n'
_cod_database_code 2011063

loop_
_symmetry_equiv_pos_as_xyz
'x, y, z'
'1/2-x, 1/2+y, 1/2-z'
'-x, -y,-z'
'1/2+x, 1/2-y, 1/2+z'

loop_
_atom_site_aniso_label
_atom_site_aniso_U_11
_atom_site_aniso_U_22
_atom_site_aniso_U_33
_atom_site_aniso_U_12
_atom_site_aniso_U_13
_atom_site_aniso_U_23
_atom_site_aniso_type_symbol
Cu .0353(7) .0350(7) .0229(6) -.0016(6) -.0013(5) -.0016(6) Cu
O .039(2) .058(3) .025(2) -.002(2) .000(2) -.002(2) O
N .043(3) .044(3) .033(3) .003(3) -.004(3) .000(3) N
Br1 .0630(5) .0541(5) .0530(5) -.0137(4) -.0038(4) .0136(4) Br
Br2 .1253(9) .0643(6) .0361(4) -.0043(6) -.0290(5) -.0056(4) Br
Br3 .0632(5) .0399(4) .0322(3) -.0017(4) .0053(3) .0029(3) Br
C1 .041(3) .042(4) .021(3) .007(3) .003(3) .000(3) C
C2 .051(4) .039(4) .029(3) .007(3) .000(3) .004(3) C
C3 .071(5) .044(4) .023(3) .006(4) .003(3) -.002(3) C
C4 .075(5) .047(4) .026(3) .007(4) -.012(3) -.005(3) C
C5 .062(4) .035(4) .033(3) -.002(4) -.006(3) -.005(3) C
C6 .044(4) .040(4) .031(3) .004(3) .001(3) -.002(3) C

loop_
_atom_site_label
_atom_site_fract_x
_atom_site_fract_y
_atom_site_fract_z
_atom_site_U_iso_or_equiv
_atom_site_thermal_displace_type
_atom_site_calc_flag
_atom_site_calc_attached_atom
_atom_site_type_symbol
Cu 0 0 0 .0353(7) Ueq . . Cu
O -.1900(10) .0171(5) .1084(3) .039(2) Ueq . . O
N -.2850(10) .0869(5) -.0563(4) .043(3) Ueq . . N
Br1 -.3444(2) -.12947(8) .25300(6) .0630(5) Ueq . . Br
Br2 .3506(3) .13249(9) .44724(6) .1253(9) Ueq . . Br
Br3 .2163(2) .19955(6) .09062(5) .0632(5) Ueq . . Br
C1 -.064(2) .0410(6) .1815(4) .041(3) Ueq . . C
C2 -.109(2) -.0136(6) .2575(5) .051(4) Ueq . . C
C3 .008(2) .0129(6) .3367(5) .071(5) Ueq . . C
C4 .189(2) .0944(7) .3396(5) .075(5) Ueq . . C
C5 .255(2) .1484(6) .2671(5) .062(4) Ueq . . C
C6 .128(2) .1209(6) .1902(5) .044(4) Ueq . . C
H3 -.037 -.024 .387 .0583 Uiso . . H
H5 .382 .204 .270 .0519 Uiso . . H
H11 -.423 .043 -.081 .0557 Uiso . . H
H12 -.208 .121 -.094 .0557 Uiso . . H
H13 -.367 .129 -.023 .0557 Uiso . . H

loop_
_geom_angle_atom_site_label_1
_geom_angle_atom_site_label_2
_geom_angle_atom_site_label_3
_geom_angle_site_symmetry_3
_geom_angle
_geom_angle_publ_flag
N Cu O . 89.1(2) yes
N Cu O 3_555 90.9(2) yes
Br3 Cu N . 87.1(2) yes
Br3 Cu O . 70.9(2) yes
Cu O C1 . 123.7(4) yes
Cu N H11 . 108.2 no
Cu N H12 . 107.5 no
Cu N H13 . 115.2 no
H11 N H12 . 110.7 no
H11 N H13 . 107.8 no
H12 N H13 . 107.4 no
O C1 C2 . 122.1(7) yes
O C1 C6 . 123.8(6) yes
C2 C1 C6 . 114.1(6) no
Br1 C2 C1 . 118.5(5) yes
Br1 C2 C3 . 117.9(6) yes
C1 C2 C3 . 123.7(7) no
C2 C3 C4 . 118.1(7) no
C2 C3 H3 . 121.1 no
C4 C3 H3 . 120.8 no
Br2 C4 C3 . 118.9(6) yes
Br2 C4 C5 . 119.5(7) yes
C3 C4 C5 . 121.6(7) no
C4 C5 C6 . 118.3(8) no
C4 C5 H5 . 120.8 no
C6 C5 H5 . 120.9 no
Br3 C6 C1 . 118.4(5) yes
Br3 C6 C5 . 117.5(6) yes
C1 C6 C5 . 124.1(7) no

loop_
_geom_bond_atom_site_label_1
_geom_bond_atom_site_label_2
_geom_bond_site_symmetry_1
_geom_bond_site_symmetry_2
_geom_bond_distance
_geom_bond_publ_flag
Cu O . . 1.943(5) yes
Cu N . . 1.977(6) yes
Cu Br3 . . 3.1290(10) yes
Br1 C2 . . 1.888(8) yes
Br2 C4 . . 1.903(8) yes
Br3 C6 . . 1.909(7) yes
O C1 . . 1.322(8) yes
N H11 . . .956 no
N H12 . . .822 no
N H13 . . .851 no
C1 C2 . . 1.400(10) no
C1 C6 . . 1.400(10) no
C2 C3 . . 1.390(10) no
C3 C4 . . 1.380(10) no
C3 H3 . . .95 no
C4 C5 . . 1.370(10) no
C5 C6 . . 1.380(10) no
C5 H5 . . .95 no

loop_
_geom_torsion_atom_site_label_1
_geom_torsion_atom_site_label_2
_geom_torsion_atom_site_label_3
_geom_torsion_atom_site_label_4
_geom_torsion
_geom_torsion_publ_flag
N Cu O C1 -132.9(6) no
O Cu N H11 -95.7 no
O Cu N H12 144.7 no
O Cu N H13 25.0 no
Cu O C1 C2 -130.9(6) no
Cu O C1 C6 48.5000 no
O C1 C2 C3 -176.1(7) no
C6 C1 C2 Br1 -175.7(6) no
O C1 C6 C5 177.9(7) no
C2 C1 C6 Br3 178.6(6) no
Br1 C2 C3 C4 177.1(7) no
C1 C2 C3 H3 176.5 no
C2 C3 C4 Br2 179.8(6) no
H3 C3 C4 C5 -179.9 no
Br2 C4 C5 C6 -178.1(6) no
C3 C4 C5 H5 -179.4 no
C4 C5 C6 Br3 178.4(6) no
H5 C5 C6 C1 -179.0(8) no
